data_4100278
loop_
_publ_author_name
'Kleigrewe, Nina'
'Steffen, Winfried'
'Bl\"omker, Tobias'
'Kehr, Gerald'
'Fr\"ohlich, Roland'
'Wibbeling, Birgit'
'Erker, Gerhard'
'Wasilke, Julia-Christina'
'Wu, Guang'
'Bazan, Guillermo C.'

_publ_section_title
;
 Chelate Bis(imino)pyridine Cobalt Complexes: Synthesis, Reduction,
 and Evidence for the Generation of Ethene Polymerization Catalysts by
 Li^+^ Cation Activation
;
_journal_coden_ASTM JACSAT
_journal_issue 40
_journal_name_full 'Journal of the American Chemical Society'
_journal_page_first 13955
_journal_page_last 13968
_journal_paper_doi 10.1021/ja052129k
_journal_volume 127
_journal_year 2005
_chemical_formula_sum 'C33 H43 Cl Co N3'
_chemical_formula_weight 576.08
_space_group_IT_number 14
_symmetry_cell_setting monoclinic
_symmetry_space_group_name_Hall '-P 2yn'
_symmetry_space_group_name_H-M 'P 1 21/n 1'
_cell_angle_alpha 90.00
_cell_angle_beta 101.20(1)
_cell_angle_gamma 90.00
_cell_formula_units_Z 4
_cell_length_a 8.775(1)
_cell_length_b 22.971(1)
_cell_length_c 15.634(1)
_cell_measurement_temperature 198(2)
_cell_volume 3091.3(4)
_diffrn_ambient_temperature 198(2)
_exptl_crystal_density_diffrn 1.238
_cod_depositor_comments
;
 Updated bibliographic information.

 Antanas Vaitkus,
 2019-10-02
;
_cod_original_sg_symbol_H-M 'P 21/n'
_cod_database_code 4100278

loop_
_symmetry_equiv_pos_as_xyz
'x, y, z'
'-x+1/2, y+1/2, -z+1/2'
'-x, -y, -z'
'x-1/2, -y-1/2, z-1/2'

loop_
_atom_site_label
_atom_site_type_symbol
_atom_site_fract_x
_atom_site_fract_y
_atom_site_fract_z
_atom_site_U_iso_or_equiv
_atom_site_adp_type
_atom_site_occupancy
_atom_site_symmetry_multiplicity
_atom_site_calc_flag
_atom_site_refinement_flags
_atom_site_disorder_assembly
_atom_site_disorder_group
Co Co 0.64037(3) 0.207742(14) 0.705585(19) 0.02537(10) Uani 1 1 d . . .
Cl1 Cl 0.53324(8) 0.20759(3) 0.82019(4) 0.04048(17) Uani 1 1 d . . .
N1 N 0.6403(2) 0.28954(8) 0.68489(12) 0.0273(4) Uani 1 1 d . . .
C11 C 0.5808(3) 0.33341(11) 0.73566(16) 0.0308(5) Uani 1 1 d . . .
C12 C 0.4258(3) 0.35111(12) 0.71028(18) 0.0396(6) Uani 1 1 d . . .
C13 C 0.3730(3) 0.39396(12) 0.7603(2) 0.0466(7) Uani 1 1 d . . .
H13 H 0.2685 0.4070 0.7447 0.056 Uiso 1 1 calc R . .
C14 C 0.4685(4) 0.41784(13) 0.83177(19) 0.0484(7) Uani 1 1 d . . .
H14 H 0.4309 0.4478 0.8641 0.058 Uiso 1 1 calc R . .
C15 C 0.6184(4) 0.39829(12) 0.85637(18) 0.0447(7) Uani 1 1 d . . .
H15 H 0.6828 0.4145 0.9066 0.054 Uiso 1 1 calc R . .
C16 C 0.6783(3) 0.35547(11) 0.80981(16) 0.0363(6) Uani 1 1 d . . .
C17 C 0.3174(3) 0.32458(15) 0.6325(2) 0.0576(9) Uani 1 1 d . . .
H17 H 0.3827 0.3039 0.5963 0.069 Uiso 1 1 calc R . .
C18 C 0.2116(5) 0.27980(19) 0.6624(3) 0.1130(19) Uani 1 1 d . . .
H18A H 0.2747 0.2500 0.6975 0.169 Uiso 1 1 calc R . .
H18B H 0.1467 0.2615 0.6113 0.169 Uiso 1 1 calc R . .
H18C H 0.1451 0.2990 0.6975 0.169 Uiso 1 1 calc R . .
C19 C 0.2195(4) 0.36971(18) 0.5746(2) 0.0761(11) Uani 1 1 d . . .
H19A H 0.1685 0.3513 0.5200 0.114 Uiso 1 1 calc R . .
H19B H 0.2866 0.4013 0.5618 0.114 Uiso 1 1 calc R . .
H19C H 0.1406 0.3855 0.6048 0.114 Uiso 1 1 calc R . .
C20 C 0.8444(3) 0.33460(14) 0.84002(18) 0.0494(8) Uani 1 1 d . . .
H20 H 0.8656 0.3041 0.7983 0.059 Uiso 1 1 calc R . .
C21 C 0.8671(4) 0.30712(15) 0.9305(2) 0.0676(10) Uani 1 1 d . . .
H21A H 0.8568 0.3371 0.9736 0.101 Uiso 1 1 calc R . .
H21B H 0.9708 0.2897 0.9451 0.101 Uiso 1 1 calc R . .
H21C H 0.7884 0.2769 0.9309 0.101 Uiso 1 1 calc R . .
C22 C 0.9612(4) 0.38420(18) 0.8395(2) 0.0733(11) Uani 1 1 d . . .
H22A H 0.9454 0.4015 0.7812 0.110 Uiso 1 1 calc R . .
H22B H 1.0671 0.3688 0.8551 0.110 Uiso 1 1 calc R . .
H22C H 0.9456 0.4140 0.8819 0.110 Uiso 1 1 calc R . .
C2 C 0.7042(3) 0.30654(10) 0.61912(15) 0.0287(5) Uani 1 1 d . . .
C201 C 0.7234(3) 0.36879(11) 0.59517(17) 0.0414(6) Uani 1 1 d . . .
H20A H 0.6225 0.3885 0.5865 0.062 Uiso 1 1 calc R . .
H20B H 0.7642 0.3706 0.5412 0.062 Uiso 1 1 calc R . .
H20C H 0.7960 0.3881 0.6421 0.062 Uiso 1 1 calc R . .
C3 C 0.7571(3) 0.25900(11) 0.57297(14) 0.0273(5) Uani 1 1 d . . .
N4 N 0.7299(2) 0.20750(8) 0.61151(12) 0.0245(4) Uani 1 1 d . . .
C5 C 0.8256(3) 0.25877(12) 0.49984(15) 0.0340(6) Uani 1 1 d . . .
H5 H 0.8437 0.2944 0.4726 0.041 Uiso 1 1 calc R . .
C6 C 0.8674(3) 0.20658(12) 0.46702(16) 0.0373(6) Uani 1 1 d . . .
H6 H 0.9142 0.2062 0.4171 0.045 Uiso 1 1 calc R . .
C7 C 0.8409(3) 0.15466(12) 0.50703(15) 0.0347(6) Uani 1 1 d . . .
H7 H 0.8697 0.1187 0.4848 0.042 Uiso 1 1 calc R . .
C8 C 0.7719(3) 0.15564(11) 0.57976(14) 0.0264(5) Uani 1 1 d . . .
C9 C 0.7342(3) 0.10822(10) 0.63158(14) 0.0273(5) Uani 1 1 d . . .
C901 C 0.7665(3) 0.04638(11) 0.61190(17) 0.0396(6) Uani 1 1 d . . .
H90A H 0.7283 0.0207 0.6532 0.059 Uiso 1 1 calc R . .
H90B H 0.8788 0.0409 0.6172 0.059 Uiso 1 1 calc R . .
H90C H 0.7138 0.0369 0.5524 0.059 Uiso 1 1 calc R . .
N10 N 0.6703(2) 0.12582(8) 0.69730(11) 0.0253(4) Uani 1 1 d . . .
C111 C 0.6287(3) 0.08346(10) 0.75697(14) 0.0273(5) Uani 1 1 d . . .
C112 C 0.4727(3) 0.06679(11) 0.74606(16) 0.0322(6) Uani 1 1 d . . .
C113 C 0.4331(3) 0.02783(12) 0.80658(18) 0.0418(7) Uani 1 1 d . . .
H113 H 0.3286 0.0150 0.8002 0.050 Uiso 1 1 calc R . .
C114 C 0.5423(3) 0.00765(12) 0.87514(17) 0.0440(7) Uani 1 1 d . . .
H114 H 0.5124 -0.0184 0.9161 0.053 Uiso 1 1 calc R . .
C115 C 0.6956(3) 0.02505(12) 0.88488(16) 0.0405(6) Uani 1 1 d . . .
H115 H 0.7700 0.0108 0.9327 0.049 Uiso 1 1 calc R . .
C116 C 0.7422(3) 0.06299(11) 0.82575(15) 0.0317(6) Uani 1 1 d . . .
C117 C 0.3523(3) 0.08943(13) 0.67070(17) 0.0441(7) Uani 1 1 d . . .
H117 H 0.3960 0.1249 0.6472 0.053 Uiso 1 1 calc R . .
C118 C 0.2018(3) 0.10683(17) 0.6986(2) 0.0690(10) Uani 1 1 d . . .
H11A H 0.1518 0.0721 0.7170 0.103 Uiso 1 1 calc R . .
H11B H 0.1321 0.1252 0.6495 0.103 Uiso 1 1 calc R . .
H11C H 0.2248 0.1343 0.7473 0.103 Uiso 1 1 calc R . .
C119 C 0.3211(4) 0.04402(17) 0.59753(19) 0.0689(10) Uani 1 1 d . . .
H11D H 0.4157 0.0379 0.5742 0.103 Uiso 1 1 calc R . .
H11E H 0.2377 0.0579 0.5509 0.103 Uiso 1 1 calc R . .
H11F H 0.2898 0.0072 0.6207 0.103 Uiso 1 1 calc R . .
C120 C 0.9103(3) 0.08295(12) 0.83636(17) 0.0398(6) Uani 1 1 d . . .
H120 H 0.9326 0.0873 0.7763 0.048 Uiso 1 1 calc R . .
C121 C 0.9364(3) 0.14248(14) 0.8798(2) 0.0606(9) Uani 1 1 d . . .
H12A H 0.8654 0.1708 0.8463 0.091 Uiso 1 1 calc R . .
H12B H 1.0439 0.1548 0.8818 0.091 Uiso 1 1 calc R . .
H12C H 0.9166 0.1401 0.9393 0.091 Uiso 1 1 calc R . .
C122 C 1.0269(3) 0.03898(15) 0.8841(2) 0.0567(8) Uani 1 1 d . . .
H12D H 1.0120 0.0347 0.9443 0.085 Uiso 1 1 calc R . .
H12E H 1.1327 0.0527 0.8842 0.085 Uiso 1 1 calc R . .
H12F H 1.0110 0.0013 0.8544 0.085 Uiso 1 1 calc R . .

loop_
_atom_site_aniso_label
_atom_site_aniso_U_11
_atom_site_aniso_U_22
_atom_site_aniso_U_33
_atom_site_aniso_U_23
_atom_site_aniso_U_13
_atom_site_aniso_U_12
Co 0.02838(16) 0.02485(18) 0.02429(16) 0.00000(14) 0.00859(12) 0.00142(14)
Cl1 0.0569(4) 0.0350(4) 0.0366(3) -0.0002(3) 0.0265(3) 0.0054(3)
N1 0.0267(9) 0.0254(11) 0.0287(10) -0.0005(9) 0.0027(8) 0.0017(9)
C11 0.0367(13) 0.0224(13) 0.0352(13) 0.0009(10) 0.0116(11) 0.0023(10)
C12 0.0383(14) 0.0334(16) 0.0483(16) 0.0044(12) 0.0113(13) 0.0057(12)
C13 0.0447(15) 0.0343(17) 0.0669(19) 0.0079(14) 0.0259(15) 0.0119(13)
C14 0.068(2) 0.0292(16) 0.0570(18) 0.0003(14) 0.0343(16) 0.0052(14)
C15 0.0645(19) 0.0315(16) 0.0401(15) -0.0077(12) 0.0156(14) -0.0023(14)
C16 0.0437(15) 0.0287(15) 0.0371(14) -0.0022(11) 0.0095(12) 0.0005(12)
C17 0.0389(16) 0.059(2) 0.070(2) -0.0087(17) -0.0030(15) 0.0149(15)
C18 0.089(3) 0.078(3) 0.141(4) 0.034(3) -0.054(3) -0.032(2)
C19 0.069(2) 0.087(3) 0.066(2) 0.015(2) -0.0022(19) 0.013(2)
C20 0.0497(17) 0.0504(19) 0.0426(16) -0.0141(14) -0.0044(14) 0.0055(15)
C21 0.069(2) 0.058(2) 0.065(2) 0.0064(17) -0.0132(18) 0.0018(18)
C22 0.0526(19) 0.093(3) 0.070(2) 0.007(2) -0.0003(18) -0.014(2)
C2 0.0275(12) 0.0286(14) 0.0281(12) 0.0039(10) 0.0005(10) -0.0014(10)
C201 0.0486(16) 0.0313(16) 0.0444(15) 0.0092(12) 0.0090(13) -0.0034(12)
C3 0.0251(11) 0.0292(14) 0.0265(12) 0.0028(10) 0.0025(10) -0.0023(10)
N4 0.0229(9) 0.0242(10) 0.0264(9) 0.0011(9) 0.0043(8) -0.0008(8)
C5 0.0342(13) 0.0375(16) 0.0310(13) 0.0052(11) 0.0085(11) -0.0031(12)
C6 0.0407(14) 0.0454(17) 0.0300(12) 0.0025(13) 0.0169(11) -0.0025(13)
C7 0.0378(14) 0.0379(16) 0.0308(13) -0.0048(11) 0.0129(11) 0.0012(12)
C8 0.0271(11) 0.0277(14) 0.0245(11) -0.0014(10) 0.0055(10) -0.0009(10)
C9 0.0277(12) 0.0286(14) 0.0262(12) -0.0037(10) 0.0068(10) 0.0017(10)
C901 0.0525(16) 0.0307(15) 0.0392(14) -0.0044(12) 0.0177(13) -0.0023(13)
N10 0.0268(10) 0.0247(11) 0.0241(9) 0.0004(8) 0.0045(8) -0.0012(8)
C111 0.0342(12) 0.0225(13) 0.0272(12) -0.0007(10) 0.0113(10) -0.0012(10)
C112 0.0350(13) 0.0302(15) 0.0331(13) -0.0029(11) 0.0106(11) -0.0049(11)
C113 0.0425(15) 0.0375(17) 0.0494(16) 0.0003(13) 0.0189(13) -0.0097(13)
C114 0.0587(18) 0.0356(16) 0.0426(15) 0.0065(13) 0.0223(14) -0.0034(14)
C115 0.0525(17) 0.0360(16) 0.0339(14) 0.0084(12) 0.0110(13) 0.0054(13)
C116 0.0408(14) 0.0280(14) 0.0277(12) 0.0017(10) 0.0103(11) 0.0015(11)
C117 0.0354(14) 0.0523(19) 0.0439(16) 0.0054(14) 0.0055(12) -0.0137(13)
C118 0.0359(16) 0.098(3) 0.072(2) 0.016(2) 0.0066(16) 0.0081(17)
C119 0.075(2) 0.085(3) 0.0425(17) -0.0054(18) 0.0011(17) -0.019(2)
C120 0.0380(14) 0.0473(18) 0.0335(14) 0.0088(12) 0.0058(12) 0.0050(13)
C121 0.0421(16) 0.053(2) 0.079(2) -0.0020(17) -0.0077(16) -0.0036(15)
C122 0.0452(17) 0.062(2) 0.0612(19) 0.0137(17) 0.0063(15) 0.0172(15)

loop_
_geom_bond_atom_site_label_1
_geom_bond_atom_site_label_2
_geom_bond_distance
_geom_bond_site_symmetry_2
_geom_bond_publ_flag
Co N4 1.7972(18) . ?
Co N1 1.907(2) . ?
Co N10 1.908(2) . ?
Co Cl1 2.1790(7) . ?
N1 C2 1.322(3) . ?
N1 C11 1.442(3) . ?
C11 C16 1.395(3) . ?
C11 C12 1.401(3) . ?
C12 C13 1.392(4) . ?
C12 C17 1.518(4) . ?
C13 C14 1.374(4) . ?
C14 C15 1.372(4) . ?
C15 C16 1.386(4) . ?
C16 C20 1.520(4) . ?
C17 C18 1.518(5) . ?
C17 C19 1.526(4) . ?
C20 C21 1.526(4) . ?
C20 C22 1.534(4) . ?
C2 C3 1.435(3) . ?
C2 C201 1.496(3) . ?
C3 N4 1.369(3) . ?
C3 C5 1.391(3) . ?
N4 C8 1.368(3) . ?
C5 C6 1.381(4) . ?
C6 C7 1.387(4) . ?
C7 C8 1.388(3) . ?
C8 C9 1.434(3) . ?
C9 N10 1.326(3) . ?
C9 C901 1.492(3) . ?
N10 C111 1.443(3) . ?
C111 C116 1.397(3) . ?
C111 C112 1.399(3) . ?
C112 C113 1.395(3) . ?
C112 C117 1.514(4) . ?
C113 C114 1.372(4) . ?
C114 C115 1.383(4) . ?
C115 C116 1.389(3) . ?
C116 C120 1.523(3) . ?
C117 C118 1.522(4) . ?
C117 C119 1.533(4) . ?
C120 C121 1.524(4) . ?
C120 C122 1.525(4) . ?
